data_1100542
loop_
_publ_author_name
'Grebe, Jutta'
'Geiseler, Gertraud'
'Harms, Klaus'
'Dehnicke, Kurt'

_publ_section_title
;
 Donor-Akzeptor-Komplexe von Halogenidionen mit 1.4-Diiodtetrafluorbenzol /
 Donor-Acceptor Complexes of Halide Ions with 1,4-Diiodotetrafluorobenzene
;
_journal_coden_ASTM ZNBSEN
_journal_issue 1
_journal_name_full
;
 Zeitschrift f\"ur Naturforschung, B: A Journal of Chemical Sciences
;
_journal_page_first 77
_journal_page_last 86
_journal_paper_doi 10.1515/znb-1999-0116
_journal_volume 54
_journal_year 1999
_chemical_formula_sum 'C70 H48 Br2 Cl8 F12 I6 P2'
_space_group_IT_number 61
_symmetry_cell_setting orthorhombic
_symmetry_Int_Tables_number 61
_symmetry_space_group_name_Hall '-P 2ac 2ab'
_symmetry_space_group_name_H-M 'P b c a'
_cell_angle_alpha 90
_cell_angle_beta 90
_cell_angle_gamma 90
_cell_formula_units_Z 4
_cell_length_a 21.060(4)
_cell_length_b 15.668(3)
_cell_length_c 24.458(4)
_cod_database_code 1100542

loop_
_symmetry_equiv_pos_site_id
_symmetry_equiv_pos_as_xyz
1 x,y,z
2 1/2+x,y,1/2-z
3 x,1/2-y,1/2+z
4 1/2-x,1/2+y,z
5 -x,-y,-z
6 -1/2-x,-y,-1/2+z
7 -x,-1/2+y,-1/2-z
8 -1/2+x,-1/2-y,-z

loop_
_atom_site_label
_atom_site_type_symbol
_atom_site_fract_x
_atom_site_fract_y
_atom_site_fract_z
I1 I 0.18359(3) 0.18166(4) 0.34391(3)
I2 I -0.07735(3) 0.16630(4) 0.16468(3)
I3 I 0.39579(3) 0.34030(5) 0.45413(3)
F1 F 0.1665(3) 0.1126(4) 0.2216(2)
F2 F 0.0679(3) 0.1052(4) 0.1542(2)
F3 F -0.0603(3) 0.2409(4) 0.2860(2)
F4 F 0.0378(3) 0.2468(4) 0.3542(2)
F5 F 0.4148(3) 0.5383(4) 0.4208(2)
F6 F 0.5057(3) 0.3422(4) 0.5447(2)
P1 P -0.14324(11) -0.05390(15) 0.33296(9)
Br1 Br 0.30577(6) 0.18283(10) 0.41990(6)
Cl1 Cl 0.51760(19) 0.8832(3) 0.4642(2)
Cl2 Cl 0.63309(19) 0.9264(2) 0.40693(16)
Cl3 Cl 0.36511(18) 0.9221(3) 0.40152(15)
Cl4 Cl 0.27812(17) 0.9351(2) 0.49091(13)
C1 C 0.1054(5) 0.1803(6) 0.2903(4)
C2 C 0.1091(5) 0.1460(6) 0.2392(4)
C3 C 0.0596(5) 0.1410(6) 0.2035(4)
C4 C 0.0010(5) 0.1717(6) 0.2180(4)
C5 C -0.0045(5) 0.2070(6) 0.2692(4)
C6 C 0.0461(5) 0.2106(6) 0.3039(4)
C7 C 0.4585(5) 0.4346(7) 0.4830(4)
C8 C 0.4563(5) 0.5187(8) 0.4603(4)
C9 C 0.5028(5) 0.4198(7) 0.5216(4)
C10 C -0.1344(4) -0.1215(6) 0.3913(4)
C11 C -0.0929(5) -0.1908(6) 0.3918(4)
H1 H -0.06770 -0.20200 0.36090
C12 C -0.0885(5) -0.2427(6) 0.4364(4)
H2 H -0.06030 -0.28920 0.43590
C13 C -0.1244(5) -0.2280(7) 0.4817(4)
H3 H -0.12010 -0.26300 0.51270
C14 C -0.1673(5) -0.1610(7) 0.4819(4)
H4 H -0.19340 -0.15200 0.51260
C15 C -0.1722(4) -0.1074(7) 0.4376(4)
H5 H -0.20090 -0.06140 0.43830
C16 C -0.2061(4) -0.0914(5) 0.2892(4)
C17 C -0.2298(4) -0.1730(6) 0.2965(4)
H6 H -0.21390 -0.20890 0.32410
C18 C -0.2787(5) -0.2004(6) 0.2612(4)
H7 H -0.29620 -0.25510 0.26550
C19 C -0.3004(5) -0.1489(7) 0.2214(5)
H8 H -0.33240 -0.16900 0.19790
C20 C -0.2769(5) -0.0669(7) 0.2140(4)
H9 H -0.29290 -0.03150 0.18620
C21 C -0.2295(4) -0.0385(6) 0.2483(4)
H10 H -0.21300 0.01680 0.24400
C22 C -0.1639(4) 0.0515(6) 0.3562(3)
C23 C -0.2268(4) 0.0714(6) 0.3667(4)
H11 H -0.25870 0.03190 0.35770
C24 C -0.2431(5) 0.1459(7) 0.3897(4)
H12 H -0.28620 0.15810 0.39620
C25 C -0.1974(5) 0.2047(7) 0.4037(4)
H13 H -0.20920 0.25610 0.42070
C26 C -0.1337(5) 0.1882(6) 0.3928(4)
H14 H -0.10240 0.22880 0.40120
C27 C -0.1175(5) 0.1110(6) 0.3694(4)
H15 H -0.07460 0.09850 0.36240
C28 C -0.0699(4) -0.0558(5) 0.2962(3)
C29 C -0.0683(4) -0.0657(5) 0.2398(4)
H16 H -0.10630 -0.07100 0.21990
C30 C -0.0106(4) -0.0676(6) 0.2132(4)
H17 H -0.00960 -0.07660 0.17520
C31 C 0.0455(5) -0.0567(6) 0.2410(4)
H18 H 0.08410 -0.05590 0.22170
C32 C 0.0454(4) -0.0470(6) 0.2969(4)
H19 H 0.08370 -0.04160 0.31620
C33 C -0.0122(4) -0.0453(6) 0.3242(4)
H20 H -0.01270 -0.03690 0.36230
C34 C 0.5928(6) 0.9267(10) 0.4695(6)
H21 H 0.61740 0.89410 0.49630
H22 H 0.58940 0.98560 0.48280
C35 C 0.2856(6) 0.9388(10) 0.4217(5)
H23 H 0.27110 0.99450 0.40840
H24 H 0.25850 0.89480 0.40520
C9D* C 0.4972(5) 0.5802(7) 0.4784(4)
F6D* F 0.4943(3) 0.6578(4) 0.4553(2)
C7D* C 0.5415(5) 0.5654(7) 0.5170(4)
I3D* I 0.60421(3) 0.65970(5) 0.54587(3)
C8D* C 0.5437(5) 0.4813(8) 0.5397(4)
F5D* F 0.5852(3) 0.4617(4) 0.5792(2)

loop_
_atom_type_symbol
_atom_type_radius_bond
C 0.68
H 0.23
Br 1.21
Cl 0.99
F 0.64
I 1.40
P 1.05
